data_7047515
loop_
_publ_author_name
'Chao, Meng-Yao'
'Chen, Jing'
'Young, David J.'
'Zhang, Wen-Hua'
'Lang, Jian-Ping'

_publ_section_title
;
 Smoothing the single-crystal to single-crystal conversions of a
 two-dimensional metal-organic framework via the hetero-metal doping of
 the linear trimetallic secondary building unit.
;
_journal_issue 38
_journal_name_full 'Dalton transactions (Cambridge, England : 2003)'
_journal_page_first 13722
_journal_page_last 13729
_journal_paper_doi 10.1039/c8dt02813c
_journal_volume 47
_journal_year 2018
_chemical_formula_moiety 'C27 H15 Cd1.13 Co0.38 O6, 2(C5 H11 N O) [+ solvent]'
_chemical_formula_sum 'C37 H37 Cd1.12 Co0.38 N2 O8'
_chemical_formula_weight 786.23
_space_group_crystal_system triclinic
_space_group_IT_number 2
_space_group_name_Hall '-P 1'
_space_group_name_H-M_alt 'P -1'
_symmetry_space_group_name_Hall '-P 1'
_symmetry_space_group_name_H-M 'P -1'
_atom_sites_solution_hydrogens geom
_audit_creation_method SHELXL-2016/6
_audit_update_record
;
2018-07-09 deposited with the CCDC.
2018-09-10 downloaded from the CCDC.
;
_cell_angle_alpha 68.842(3)
_cell_angle_beta 81.757(4)
_cell_angle_gamma 87.126(4)
_cell_formula_units_Z 2
_cell_length_a 10.4753(7)
_cell_length_b 14.5642(5)
_cell_length_c 14.8464(5)
_cell_measurement_reflns_used 5224
_cell_measurement_temperature 213(2)
_cell_measurement_theta_max 25.6900
_cell_measurement_theta_min 3.1880
_cell_volume 2090.52(18)
_computing_cell_refinement
;
CrysAlisPro, Agilent Technologies,
Version 1.171.36.32 (release 02-08-2013 CrysAlis171 .NET)
(compiled Aug  2 2013,16:46:58)
;
_computing_data_collection
;
CrysAlisPro, Agilent Technologies,
Version 1.171.36.32 (release 02-08-2013 CrysAlis171 .NET)
(compiled Aug  2 2013,16:46:58)
;
_computing_data_reduction
;
CrysAlisPro, Agilent Technologies,
Version 1.171.36.32 (release 02-08-2013 CrysAlis171 .NET)
(compiled Aug  2 2013,16:46:58)
;
_computing_molecular_graphics 'SHELXL-2013 (Sheldrick, 2013)'
_computing_publication_material 'publCIF (Westrip, 2010)'
_computing_structure_refinement 'SHELXL-2013 (Sheldrick, 2013)'
_computing_structure_solution 'SHELXL-2013 (Sheldrick, 2013)'
_diffrn_ambient_temperature 213(2)
_diffrn_measured_fraction_theta_full 0.999
_diffrn_measured_fraction_theta_max 0.879
_diffrn_measurement_device_type 'Xcalibur, Atlas, Gemini'
_diffrn_measurement_method 'phi and omega scans'
_diffrn_radiation_type MoK\a
_diffrn_radiation_wavelength 0.71073
_diffrn_reflns_av_R_equivalents 0.0460
_diffrn_reflns_av_unetI/netI 0.0886
_diffrn_reflns_Laue_measured_fraction_full 0.999
_diffrn_reflns_Laue_measured_fraction_max 0.879
_diffrn_reflns_limit_h_max 13
_diffrn_reflns_limit_h_min -14
_diffrn_reflns_limit_k_max 20
_diffrn_reflns_limit_k_min -19
_diffrn_reflns_limit_l_max 21
_diffrn_reflns_limit_l_min -21
_diffrn_reflns_number 25516
_diffrn_reflns_point_group_measured_fraction_full 0.999
_diffrn_reflns_point_group_measured_fraction_max 0.879
_diffrn_reflns_theta_full 25.242
_diffrn_reflns_theta_max 30.904
_diffrn_reflns_theta_min 2.807
_diffrn_standards_decay_% 0
_diffrn_standards_interval_count 0
_diffrn_standards_interval_time 0
_diffrn_standards_number 0
_exptl_absorpt_coefficient_mu 0.773
_exptl_absorpt_correction_T_max 0.927
_exptl_absorpt_correction_T_min 0.833
_exptl_absorpt_correction_type multi-scan
_exptl_absorpt_process_details
;
CrysAlisPro, Agilent Technologies,
Version 1.171.36.32 (release 02-08-2013 CrysAlis171 .NET)
(compiled Aug  2 2013,16:46:58)
Empirical absorption correction using spherical harmonics,
 implemented in SCALE3 ABSPACK scaling algorithm.
;
_exptl_crystal_colour purple
_exptl_crystal_density_diffrn 1.249
_exptl_crystal_description block
_exptl_crystal_F_000 802
_exptl_crystal_size_max 0.300
_exptl_crystal_size_mid 0.200
_exptl_crystal_size_min 0.100
_refine_diff_density_max 1.021
_refine_diff_density_min -1.092
_refine_diff_density_rms 0.080
_refine_ls_extinction_method none
_refine_ls_goodness_of_fit_ref 1.015
_refine_ls_hydrogen_treatment constr
_refine_ls_matrix_type full
_refine_ls_number_parameters 561
_refine_ls_number_reflns 11603
_refine_ls_number_restraints 446
_refine_ls_restrained_S_all 1.014
_refine_ls_R_factor_all 0.1221
_refine_ls_R_factor_gt 0.0608
_refine_ls_shift/su_max 0.001
_refine_ls_shift/su_mean 0.000
_refine_ls_structure_factor_coef Fsqd
_refine_ls_weighting_details 'w=1/[\s^2^(Fo^2^)+(0.0761P)^2^+0.1701P] where P=(Fo^2^+2Fc^2^)/3'
_refine_ls_weighting_scheme calc
_refine_ls_wR_factor_gt 0.1449
_refine_ls_wR_factor_ref 0.1813
_reflns_Friedel_coverage 0.000
_reflns_number_gt 6225
_reflns_number_total 11603
_reflns_threshold_expression 'I > 2\s(I)'
_cod_data_source_file c8dt02813c2.cif
_cod_data_source_block 1a
_cod_depositor_comments 'Adding full bibliography for 7047515--7047518.cif.'
_cod_database_code 7047515
_shelx_shelxl_version_number 2016/6
_shelx_space_group_comment
;
The symmetry employed for this shelxl refinement is uniquely defined
by the following loop, which should always be used as a source of
symmetry information in preference to the above space-group names.
They are only intended as comments.
;
_shelx_estimated_absorpt_t_min 0.801
_shelx_estimated_absorpt_t_max 0.927

loop_
_space_group_symop_operation_xyz
'x, y, z'
'-x, -y, -z'

loop_
_atom_site_label
_atom_site_type_symbol
_atom_site_fract_x
_atom_site_fract_y
_atom_site_fract_z
_atom_site_U_iso_or_equiv
_atom_site_adp_type
_atom_site_occupancy
_atom_site_site_symmetry_order
_atom_site_calc_flag
_atom_site_refinement_flags_posn
_atom_site_refinement_flags_adp
_atom_site_refinement_flags_occupancy
_atom_site_disorder_assembly
_atom_site_disorder_group
Cd1 Cd 0.58337(4) 0.10941(2) 1.18556(2) 0.05465(15) Uani 0.75 1 d . . P . .
Co1 Co 0.58337(4) 0.10941(2) 1.18556(2) 0.05465(15) Uani 0.25 1 d . . P . .
Cd2 Cd 0.500000 0.000000 1.000000 0.04848(16) Uani 0.75 2 d S . P . .
Co2 Co 0.500000 0.000000 1.000000 0.04848(16) Uani 0.25 2 d S . P . .
O1 O 0.7370(3) 0.1828(3) 1.0563(2) 0.0675(9) Uani 1 1 d . . . . .
O2 O 0.5593(3) 0.1368(2) 1.0211(2) 0.0528(7) Uani 1 1 d . . . . .
O3 O 0.6111(4) 0.9539(2) 0.2419(3) 0.0850(12) Uani 1 1 d . . . . .
O4 O 0.6122(3) 0.9080(2) 0.1134(2) 0.0639(9) Uani 1 1 d . . . . .
O5 O 1.4635(5) 0.2488(3) 0.1870(3) 0.0929(13) Uani 1 1 d . . . . .
O6 O 1.4026(5) 0.1060(3) 0.2938(3) 0.0981(14) Uani 1 1 d . . . . .
C1 C 0.6688(5) 0.1804(3) 0.9952(3) 0.0487(10) Uani 1 1 d . . . . .
C2 C 0.7132(5) 0.2328(3) 0.8884(3) 0.0482(10) Uani 1 1 d . . . . .
C3 C 0.6219(5) 0.2633(3) 0.8223(3) 0.0529(11) Uani 1 1 d . . . . .
H3 H 0.533807 0.249917 0.844712 0.064 Uiso 1 1 calc R U . . .
C4 C 0.6620(5) 0.3126(3) 0.7253(3) 0.0539(11) Uani 1 1 d . . . . .
H4 H 0.600185 0.334510 0.682078 0.065 Uiso 1 1 calc R U . . .
C5 C 0.7919(4) 0.3309(3) 0.6893(3) 0.0433(9) Uani 1 1 d . . . . .
C6 C 0.8800(5) 0.3007(3) 0.7553(3) 0.0567(11) Uani 1 1 d . . . . .
H6 H 0.968328 0.312470 0.732427 0.068 Uiso 1 1 calc R U . . .
C7 C 0.8416(5) 0.2537(3) 0.8540(3) 0.0542(11) Uani 1 1 d . . . . .
H7 H 0.903202 0.236008 0.897545 0.065 Uiso 1 1 calc R U . . .
C8 C 0.6306(5) 0.8927(3) 0.1988(3) 0.0553(11) Uani 1 1 d . . . . .
C9 C 0.6779(4) 0.7938(3) 0.2578(3) 0.0455(10) Uani 1 1 d . . . . .
C10 C 0.7124(4) 0.7228(3) 0.2161(3) 0.0495(10) Uani 1 1 d . . . . .
H10 H 0.705663 0.737335 0.149939 0.059 Uiso 1 1 calc R U . . .
C11 C 0.7567(4) 0.6312(3) 0.2710(3) 0.0499(10) Uani 1 1 d . . . . .
H11 H 0.780850 0.584703 0.241261 0.060 Uiso 1 1 calc R U . . .
C12 C 0.7658(4) 0.6069(3) 0.3700(3) 0.0435(9) Uani 1 1 d . . . . .
C13 C 0.7300(5) 0.6772(3) 0.4115(3) 0.0514(11) Uani 1 1 d . . . . .
H13 H 0.734159 0.662235 0.478137 0.062 Uiso 1 1 calc R U . . .
C14 C 0.6877(5) 0.7699(3) 0.3555(3) 0.0541(11) Uani 1 1 d . . . . .
H14 H 0.665561 0.817018 0.384761 0.065 Uiso 1 1 calc R U . . .
C15 C 1.3906(6) 0.1976(4) 0.2585(4) 0.0674(14) Uani 1 1 d . . . . .
C16 C 1.2853(5) 0.2453(3) 0.3046(3) 0.0591(12) Uani 1 1 d . . . . .
C17 C 1.2026(6) 0.1894(3) 0.3851(4) 0.0701(15) Uani 1 1 d . . . . .
H17 H 1.214703 0.120917 0.411727 0.084 Uiso 1 1 calc R U . . .
C18 C 1.1013(5) 0.2329(3) 0.4274(4) 0.0653(14) Uani 1 1 d . . . . .
H18 H 1.043638 0.193053 0.479927 0.078 Uiso 1 1 calc R U . . .
C19 C 1.0849(5) 0.3350(3) 0.3924(3) 0.0476(10) Uani 1 1 d . . . . .
C20 C 1.1722(5) 0.3907(3) 0.3128(3) 0.0581(12) Uani 1 1 d . . . . .
H20 H 1.163717 0.459584 0.287578 0.070 Uiso 1 1 calc R U . . .
C21 C 1.2698(5) 0.3466(3) 0.2712(3) 0.0629(13) Uani 1 1 d . . . . .
H21 H 1.327732 0.386055 0.218586 0.075 Uiso 1 1 calc R U . . .
C22 C 0.8359(4) 0.3791(3) 0.5835(3) 0.0438(9) Uani 1 1 d . . . . .
C23 C 0.7771(4) 0.4647(3) 0.5266(3) 0.0452(10) Uani 1 1 d . . . . .
H23 H 0.706602 0.491452 0.555623 0.054 Uiso 1 1 calc R U . . .
C24 C 0.8211(4) 0.5114(3) 0.4275(3) 0.0433(9) Uani 1 1 d . . . . .
C25 C 0.9212(4) 0.4677(3) 0.3849(3) 0.0449(10) Uani 1 1 d . . . . .
H25 H 0.950152 0.497198 0.317869 0.054 Uiso 1 1 calc R U . . .
C26 C 0.9793(4) 0.3816(3) 0.4392(3) 0.0424(9) Uani 1 1 d . . . . .
C27 C 0.9385(4) 0.3396(3) 0.5391(3) 0.0471(10) Uani 1 1 d . . . . .
H27 H 0.981144 0.283639 0.576968 0.056 Uiso 1 1 calc R U . . .
O7 O 0.708(2) 0.1417(9) 1.2890(12) 0.092(3) Uani 0.659(9) 1 d D U P A 1
N1 N 0.6729(10) 0.1626(8) 1.4330(7) 0.088(3) Uani 0.659(9) 1 d D U P A 1
C28 C 0.7251(15) 0.1089(10) 1.6025(9) 0.148(6) Uani 0.659(9) 1 d D U P A 1
H28A H 0.687688 0.080787 1.670331 0.222 Uiso 0.659(9) 1 calc R U P A 1
H28B H 0.792433 0.065785 1.588617 0.222 Uiso 0.659(9) 1 calc R U P A 1
H28C H 0.761578 0.172940 1.589872 0.222 Uiso 0.659(9) 1 calc R U P A 1
C29 C 0.6222(12) 0.1199(12) 1.5384(8) 0.106(4) Uani 0.659(9) 1 d D U P A 1
H29A H 0.584413 0.055152 1.552405 0.127 Uiso 0.659(9) 1 calc R U P A 1
H29B H 0.553554 0.162322 1.553660 0.127 Uiso 0.659(9) 1 calc R U P A 1
C30 C 0.5955(18) 0.3310(12) 1.381(2) 0.158(7) Uani 0.659(9) 1 d D U P A 1
H30A H 0.623371 0.399240 1.352507 0.237 Uiso 0.659(9) 1 calc R U P A 1
H30B H 0.541126 0.317450 1.339776 0.237 Uiso 0.659(9) 1 calc R U P A 1
H30C H 0.547226 0.319156 1.445152 0.237 Uiso 0.659(9) 1 calc R U P A 1
C31 C 0.7119(13) 0.2646(9) 1.3905(9) 0.102(4) Uani 0.659(9) 1 d D U P A 1
H31A H 0.761471 0.277248 1.326021 0.122 Uiso 0.659(9) 1 calc R U P A 1
H31B H 0.767582 0.278956 1.431575 0.122 Uiso 0.659(9) 1 calc R U P A 1
C32 C 0.6711(11) 0.1090(7) 1.3765(8) 0.091(3) Uani 0.659(9) 1 d D U P A 1
H32 H 0.640102 0.043955 1.405059 0.109 Uiso 0.659(9) 1 calc R U P A 1
O7A O 0.694(6) 0.1108(18) 1.296(2) 0.103(7) Uani 0.341(9) 1 d D U P A 2
N1A N 0.6713(14) 0.2252(12) 1.3757(10) 0.062(4) Uani 0.341(9) 1 d D U P A 2
C28A C 0.698(4) 0.122(3) 1.538(3) 0.205(17) Uani 0.341(9) 1 d D U P A 2
H28D H 0.658033 0.068044 1.594196 0.308 Uiso 0.341(9) 1 calc R U P A 2
H28E H 0.782071 0.101274 1.515419 0.308 Uiso 0.341(9) 1 calc R U P A 2
H28F H 0.706588 0.178520 1.555686 0.308 Uiso 0.341(9) 1 calc R U P A 2
C29A C 0.615(3) 0.1474(19) 1.4581(19) 0.118(7) Uani 0.341(9) 1 d D U P A 2
H29C H 0.604461 0.089769 1.440434 0.141 Uiso 0.341(9) 1 calc R U P A 2
H29D H 0.528817 0.167181 1.480787 0.141 Uiso 0.341(9) 1 calc R U P A 2
C30A C 0.558(3) 0.378(2) 1.384(4) 0.157(12) Uani 0.341(9) 1 d D U P A 2
H30D H 0.577646 0.443551 1.381336 0.235 Uiso 0.341(9) 1 calc R U P A 2
H30E H 0.509564 0.383040 1.331753 0.235 Uiso 0.341(9) 1 calc R U P A 2
H30F H 0.508086 0.342481 1.446292 0.235 Uiso 0.341(9) 1 calc R U P A 2
C31A C 0.682(2) 0.3240(16) 1.373(3) 0.105(7) Uani 0.341(9) 1 d D U P A 2
H31C H 0.732646 0.362434 1.311195 0.126 Uiso 0.341(9) 1 calc R U P A 2
H31D H 0.731173 0.322017 1.425332 0.126 Uiso 0.341(9) 1 calc R U P A 2
C32A C 0.703(2) 0.1975(15) 1.2980(13) 0.090(5) Uani 0.341(9) 1 d D U P A 2
H32A H 0.734931 0.246995 1.238967 0.109 Uiso 0.341(9) 1 calc R U P A 2
O8 O 0.6664(16) -0.0041(12) 0.9000(11) 0.058(3) Uani 0.559(10) 1 d D U P B 1
N2 N 0.8636(15) -0.0762(11) 0.8686(15) 0.106(4) Uani 0.559(10) 1 d D U P B 1
C33 C 1.024(2) 0.0482(15) 0.756(2) 0.240(9) Uani 0.559(10) 1 d D U P B 1
H33A H 1.029338 0.106355 0.697315 0.360 Uiso 0.559(10) 1 calc R U P B 1
H33B H 1.048760 0.065215 0.808816 0.360 Uiso 0.559(10) 1 calc R U P B 1
H33C H 1.081936 -0.001869 0.745100 0.360 Uiso 0.559(10) 1 calc R U P B 1
C34 C 0.892(2) 0.0107(16) 0.7825(18) 0.202(9) Uani 0.559(10) 1 d D U P B 1
H34A H 0.868667 -0.003158 0.727100 0.242 Uiso 0.559(10) 1 calc R U P B 1
H34B H 0.835645 0.063614 0.790519 0.242 Uiso 0.559(10) 1 calc R U P B 1
C35 C 0.982(2) -0.2065(17) 0.8167(16) 0.169(8) Uani 0.559(10) 1 d D U P B 1
H35A H 1.035386 -0.264385 0.840861 0.254 Uiso 0.559(10) 1 calc R U P B 1
H35B H 0.905209 -0.224684 0.797669 0.254 Uiso 0.559(10) 1 calc R U P B 1
H35C H 1.030435 -0.157702 0.760642 0.254 Uiso 0.559(10) 1 calc R U P B 1
C36 C 0.9439(18) -0.1637(13) 0.8966(13) 0.146(6) Uani 0.559(10) 1 d D U P B 1
H36A H 0.897542 -0.214344 0.953436 0.176 Uiso 0.559(10) 1 calc R U P B 1
H36B H 1.022573 -0.147465 0.916466 0.176 Uiso 0.559(10) 1 calc R U P B 1
C37 C 0.742(2) -0.0709(19) 0.9162(19) 0.119(7) Uani 0.559(10) 1 d D U P B 1
H37 H 0.713410 -0.128203 0.968995 0.142 Uiso 0.559(10) 1 calc R U P B 1
O8A O 0.692(3) 0.008(2) 0.893(2) 0.103(7) Uani 0.441(10) 1 d D U P B 2
N2A N 0.869(4) -0.054(3) 0.865(3) 0.172(6) Uani 0.441(10) 1 d . U P B 2
C33A C 1.029(3) 0.014(2) 0.906(2) 0.240(9) Uani 0.441(10) 1 d D U P B 2
H33D H 1.084353 0.071434 0.875595 0.360 Uiso 0.441(10) 1 calc R U P B 2
H33E H 0.979736 0.017038 0.965294 0.360 Uiso 0.441(10) 1 calc R U P B 2
H33F H 1.082081 -0.045061 0.921846 0.360 Uiso 0.441(10) 1 calc R U P B 2
C34A C 0.941(3) 0.011(2) 0.839(3) 0.186(8) Uani 0.441(10) 1 d D U P B 2
H34C H 0.891125 0.072223 0.821727 0.223 Uiso 0.441(10) 1 calc R U P B 2
H34D H 0.993060 0.010372 0.778453 0.223 Uiso 0.441(10) 1 calc R U P B 2
C35A C 0.907(5) -0.234(3) 0.891(3) 0.288(18) Uani 0.441(10) 1 d D U P B 2
H35D H 0.931062 -0.284835 0.864402 0.432 Uiso 0.441(10) 1 calc R U P B 2
H35E H 0.965243 -0.234347 0.936256 0.432 Uiso 0.441(10) 1 calc R U P B 2
H35F H 0.819323 -0.245552 0.924994 0.432 Uiso 0.441(10) 1 calc R U P B 2
C36A C 0.913(3) -0.137(2) 0.811(2) 0.196(8) Uani 0.441(10) 1 d D U P B 2
H36C H 0.854045 -0.134736 0.764747 0.235 Uiso 0.441(10) 1 calc R U P B 2
H36D H 1.000799 -0.123468 0.776074 0.235 Uiso 0.441(10) 1 calc R U P B 2
C37A C 0.739(4) -0.070(2) 0.893(3) 0.116(6) Uani 0.441(10) 1 d D U P B 2
H37A H 0.694623 -0.130008 0.908894 0.139 Uiso 0.441(10) 1 calc R U P B 2

loop_
_atom_site_aniso_label
_atom_site_aniso_U_11
_atom_site_aniso_U_22
_atom_site_aniso_U_33
_atom_site_aniso_U_23
_atom_site_aniso_U_13
_atom_site_aniso_U_12
Cd1 0.0699(3) 0.0454(2) 0.0368(2) -0.00841(16) 0.00696(18) 0.01912(18)
Co1 0.0699(3) 0.0454(2) 0.0368(2) -0.00841(16) 0.00696(18) 0.01912(18)
Cd2 0.0525(4) 0.0450(3) 0.0386(3) -0.0046(2) -0.0073(2) 0.0092(2)
Co2 0.0525(4) 0.0450(3) 0.0386(3) -0.0046(2) -0.0073(2) 0.0092(2)
O1 0.062(2) 0.090(2) 0.0446(18) -0.0145(17) -0.0108(17) -0.0040(18)
O2 0.052(2) 0.0512(16) 0.0418(17) -0.0058(13) 0.0071(14) -0.0016(14)
O3 0.126(4) 0.059(2) 0.057(2) -0.0109(18) -0.010(2) 0.037(2)
O4 0.072(3) 0.0576(18) 0.051(2) -0.0046(15) -0.0188(18) 0.0134(16)
O5 0.104(4) 0.080(2) 0.073(3) -0.018(2) 0.021(2) 0.033(2)
O6 0.106(4) 0.055(2) 0.117(3) -0.032(2) 0.035(3) 0.013(2)
C1 0.048(3) 0.047(2) 0.044(2) -0.0111(19) 0.000(2) 0.010(2)
C2 0.057(3) 0.042(2) 0.039(2) -0.0081(18) -0.004(2) -0.0020(19)
C3 0.041(3) 0.061(3) 0.045(2) -0.005(2) -0.002(2) 0.000(2)
C4 0.045(3) 0.062(3) 0.041(2) -0.001(2) -0.009(2) 0.005(2)
C5 0.047(3) 0.0368(19) 0.038(2) -0.0049(17) -0.0025(19) 0.0019(17)
C6 0.042(3) 0.062(3) 0.052(3) -0.006(2) 0.001(2) 0.000(2)
C7 0.044(3) 0.064(3) 0.041(2) -0.002(2) -0.007(2) -0.003(2)
C8 0.056(3) 0.051(2) 0.050(3) -0.008(2) -0.006(2) 0.011(2)
C9 0.040(3) 0.048(2) 0.041(2) -0.0087(18) -0.0038(19) 0.0072(18)
C10 0.053(3) 0.050(2) 0.039(2) -0.0085(19) -0.008(2) 0.009(2)
C11 0.053(3) 0.047(2) 0.047(2) -0.0148(19) -0.008(2) 0.0086(19)
C12 0.043(3) 0.042(2) 0.038(2) -0.0047(17) -0.0096(19) 0.0055(17)
C13 0.061(3) 0.049(2) 0.036(2) -0.0072(19) -0.008(2) 0.011(2)
C14 0.060(3) 0.050(2) 0.048(3) -0.014(2) -0.009(2) 0.014(2)
C15 0.069(4) 0.064(3) 0.070(4) -0.031(3) 0.001(3) 0.015(3)
C16 0.067(4) 0.050(2) 0.057(3) -0.020(2) 0.000(3) 0.011(2)
C17 0.080(4) 0.044(2) 0.075(4) -0.015(2) 0.008(3) 0.012(2)
C18 0.074(4) 0.043(2) 0.068(3) -0.014(2) 0.008(3) 0.005(2)
C19 0.056(3) 0.043(2) 0.041(2) -0.0135(19) -0.006(2) 0.0082(19)
C20 0.073(4) 0.043(2) 0.048(3) -0.009(2) 0.000(2) 0.015(2)
C21 0.070(4) 0.054(3) 0.051(3) -0.010(2) 0.009(2) 0.010(2)
C22 0.047(3) 0.0387(19) 0.036(2) -0.0030(17) -0.0023(19) -0.0029(17)
C23 0.049(3) 0.039(2) 0.042(2) -0.0093(18) -0.004(2) 0.0040(18)
C24 0.041(3) 0.042(2) 0.041(2) -0.0096(18) -0.0043(19) 0.0034(17)
C25 0.048(3) 0.042(2) 0.036(2) -0.0043(17) -0.0021(19) 0.0027(18)
C26 0.046(3) 0.0363(19) 0.042(2) -0.0112(17) -0.0029(19) 0.0031(17)
C27 0.049(3) 0.0383(19) 0.048(2) -0.0086(18) -0.009(2) 0.0084(18)
O7 0.120(8) 0.082(8) 0.085(5) -0.042(6) -0.015(5) -0.009(8)
N1 0.099(7) 0.091(6) 0.072(5) -0.026(5) 0.003(5) -0.041(5)
C28 0.211(16) 0.141(11) 0.074(7) -0.003(8) -0.026(8) -0.083(11)
C29 0.108(10) 0.121(8) 0.073(6) -0.022(6) 0.014(6) -0.022(8)
C30 0.161(16) 0.102(10) 0.221(17) -0.066(12) -0.038(17) -0.003(10)
C31 0.139(10) 0.071(6) 0.090(7) -0.017(6) -0.018(7) -0.029(6)
C32 0.106(8) 0.090(6) 0.080(5) -0.031(5) -0.014(6) -0.016(5)
O7A 0.153(16) 0.101(13) 0.065(10) -0.040(10) -0.017(10) -0.014(16)
N1A 0.086(9) 0.057(7) 0.045(6) -0.021(5) 0.003(6) -0.036(6)
C28A 0.23(3) 0.16(2) 0.14(2) 0.08(2) -0.06(2) -0.04(3)
C29A 0.139(16) 0.099(11) 0.090(10) -0.009(10) 0.013(11) -0.042(12)
C30A 0.12(2) 0.13(2) 0.25(3) -0.11(2) -0.01(2) -0.003(15)
C31A 0.100(15) 0.089(10) 0.133(16) -0.052(11) 0.004(15) -0.030(13)
C32A 0.113(12) 0.091(10) 0.071(8) -0.034(8) -0.010(9) 0.001(11)
O8 0.051(6) 0.050(5) 0.053(5) -0.005(4) 0.022(4) 0.004(4)
N2 0.058(6) 0.132(8) 0.148(9) -0.079(6) -0.009(6) 0.028(5)
C33 0.134(13) 0.161(13) 0.35(2) -0.019(15) 0.003(14) 0.009(10)
C34 0.143(13) 0.168(12) 0.234(16) -0.020(11) 0.027(12) -0.004(11)
C35 0.138(17) 0.186(17) 0.218(19) -0.119(15) -0.027(15) 0.063(13)
C36 0.110(11) 0.152(10) 0.165(12) -0.060(10) 0.014(10) 0.045(9)
C37 0.094(9) 0.148(11) 0.097(12) -0.032(9) -0.005(8) 0.054(8)
O8A 0.090(12) 0.069(9) 0.131(13) -0.008(9) -0.024(10) 0.000(9)
N2A 0.129(10) 0.186(12) 0.160(12) -0.050(10) 0.071(10) 0.015(9)
C33A 0.134(13) 0.161(13) 0.35(2) -0.019(15) 0.003(14) 0.009(10)
C34A 0.126(14) 0.155(13) 0.234(18) -0.061(14) 0.083(12) 0.015(10)
C35A 0.29(4) 0.195(16) 0.34(4) -0.068(19) 0.00(3) 0.03(3)
C36A 0.169(16) 0.217(15) 0.210(17) -0.099(12) -0.006(14) 0.028(14)
C37A 0.133(11) 0.113(10) 0.115(15) -0.056(10) -0.013(10) -0.012(10)

loop_
_atom_type_symbol
_atom_type_description
_atom_type_scat_dispersion_real
_atom_type_scat_dispersion_imag
_atom_type_scat_source
C C 0.0033 0.0016 'International Tables Vol C Tables 4.2.6.8 and 6.1.1.4'
Cd Cd -0.8075 1.2024 'International Tables Vol C Tables 4.2.6.8 and 6.1.1.4'
Co Co 0.3494 0.9721 'International Tables Vol C Tables 4.2.6.8 and 6.1.1.4'
N N 0.0061 0.0033 'International Tables Vol C Tables 4.2.6.8 and 6.1.1.4'
O O 0.0106 0.0060 'International Tables Vol C Tables 4.2.6.8 and 6.1.1.4'
H H 0.0000 0.0000 'International Tables Vol C Tables 4.2.6.8 and 6.1.1.4'

loop_
_geom_angle_atom_site_label_1
_geom_angle_atom_site_label_2
_geom_angle_atom_site_label_3
_geom_angle
_geom_angle_site_symmetry_1
_geom_angle_site_symmetry_3
O3 Cd1 O7A 84.9(7) 1_546 .
O3 Cd1 O1 110.68(14) 1_546 .
O7A Cd1 O1 96.0(11) . .
O3 Cd1 O6 94.33(15) 1_546 1_456
O1 Cd1 O6 154.95(13) . 1_456
O3 Cd1 O7 95.0(4) 1_546 .
O1 Cd1 O7 89.7(4) . .
O6 Cd1 O7 89.5(5) 1_456 .
O3 Cd1 O5 150.20(16) 1_546 1_456
O1 Cd1 O5 99.05(14) . 1_456
O6 Cd1 O5 55.91(14) 1_456 1_456
O7 Cd1 O5 86.8(5) . 1_456
O3 Cd1 O2 101.37(12) 1_546 .
O7A Cd1 O2 152.2(12) . .
O1 Cd1 O2 56.29(11) . .
O6 Cd1 O2 118.82(15) 1_456 .
O7 Cd1 O2 145.6(4) . .
O5 Cd1 O2 93.34(12) 1_456 .
O3 Cd1 C15 122.50(17) 1_546 1_456
O1 Cd1 C15 126.80(16) . 1_456
O6 Cd1 C15 28.18(15) 1_456 1_456
O7 Cd1 C15 87.1(5) . 1_456
O5 Cd1 C15 27.75(15) 1_456 1_456
O2 Cd1 C15 108.40(14) . 1_456
O3 Cd1 C1 109.72(13) 1_546 .
O7A Cd1 C1 123.8(11) . .
O1 Cd1 C1 27.72(12) . .
O6 Cd1 C1 141.21(16) 1_456 .
O7 Cd1 C1 117.1(4) . .
O5 Cd1 C1 95.60(13) 1_456 .
O2 Cd1 C1 28.64(12) . .
C15 Cd1 C1 120.02(15) 1_456 .
O8 Cd2 O8 180.0(9) 2_657 .
O8 Cd2 O4 85.6(5) 2_657 2_666
O8 Cd2 O4 94.4(5) . 2_666
O8 Cd2 O4 94.4(5) 2_657 1_546
O8 Cd2 O4 85.6(5) . 1_546
O4 Cd2 O4 180.00(14) 2_666 1_546
O8 Cd2 O2 84.5(5) 2_657 .
O8 Cd2 O2 95.5(5) . .
O4 Cd2 O2 89.13(11) 2_666 .
O4 Cd2 O2 90.87(11) 1_546 .
O8 Cd2 O2 95.5(5) 2_657 2_657
O8 Cd2 O2 84.5(5) . 2_657
O4 Cd2 O2 90.87(11) 2_666 2_657
O4 Cd2 O2 89.13(11) 1_546 2_657
O2 Cd2 O2 180.0 . 2_657
O4 Cd2 O8A 95.0(8) 2_666 .
O4 Cd2 O8A 85.0(8) 1_546 .
O2 Cd2 O8A 89.8(8) . .
O2 Cd2 O8A 90.2(8) 2_657 .
O8 Cd2 O8A 5.7(13) 2_657 2_657
O8 Cd2 O8A 174.3(13) . 2_657
O4 Cd2 O8A 85.0(8) 2_666 2_657
O4 Cd2 O8A 95.0(8) 1_546 2_657
O2 Cd2 O8A 90.2(8) . 2_657
O2 Cd2 O8A 89.8(8) 2_657 2_657
O8A Cd2 O8A 180.0 . 2_657
C1 O1 Cd1 93.5(3) . .
C1 O2 Cd2 128.7(3) . .
C1 O2 Cd1 88.4(2) . .
Cd2 O2 Cd1 112.83(11) . .
C8 O3 Cd1 130.7(3) . 1_564
C8 O4 Cd2 141.8(3) . 1_564
C15 O5 Cd1 90.3(3) . 1_654
C15 O6 Cd1 92.0(3) . 1_654
O1 C1 O2 121.4(4) . .
O1 C1 C2 119.6(4) . .
O2 C1 C2 119.0(4) . .
O1 C1 Cd1 58.7(2) . .
O2 C1 Cd1 62.9(2) . .
C2 C1 Cd1 173.0(3) . .
C7 C2 C3 119.1(4) . .
C7 C2 C1 121.2(4) . .
C3 C2 C1 119.7(4) . .
C4 C3 C2 119.8(5) . .
C4 C3 H3 120.1 . .
C2 C3 H3 120.1 . .
C3 C4 C5 121.6(4) . .
C3 C4 H4 119.2 . .
C5 C4 H4 119.2 . .
C6 C5 C4 117.8(4) . .
C6 C5 C22 120.6(4) . .
C4 C5 C22 121.6(4) . .
C5 C6 C7 121.7(5) . .
C5 C6 H6 119.2 . .
C7 C6 H6 119.2 . .
C2 C7 C6 120.0(4) . .
C2 C7 H7 120.0 . .
C6 C7 H7 120.0 . .
O4 C8 O3 125.7(4) . .
O4 C8 C9 118.7(4) . .
O3 C8 C9 115.6(4) . .
C14 C9 C10 118.2(4) . .
C14 C9 C8 120.9(4) . .
C10 C9 C8 120.9(4) . .
C11 C10 C9 120.8(4) . .
C11 C10 H10 119.6 . .
C9 C10 H10 119.6 . .
C10 C11 C12 120.9(4) . .
C10 C11 H11 119.6 . .
C12 C11 H11 119.6 . .
C13 C12 C11 118.1(3) . .
C13 C12 C24 120.7(3) . .
C11 C12 C24 121.0(4) . .
C12 C13 C14 120.7(4) . .
C12 C13 H13 119.6 . .
C14 C13 H13 119.6 . .
C9 C14 C13 121.2(4) . .
C9 C14 H14 119.4 . .
C13 C14 H14 119.4 . .
O5 C15 O6 121.8(5) . .
O5 C15 C16 119.5(5) . .
O6 C15 C16 118.8(5) . .
O5 C15 Cd1 62.0(3) . 1_654
O6 C15 Cd1 59.8(3) . 1_654
C16 C15 Cd1 176.8(4) . 1_654
C21 C16 C17 117.9(4) . .
C21 C16 C15 121.6(5) . .
C17 C16 C15 120.5(4) . .
C16 C17 C18 121.1(4) . .
C16 C17 H17 119.5 . .
C18 C17 H17 119.5 . .
C17 C18 C19 120.7(5) . .
C17 C18 H18 119.7 . .
C19 C18 H18 119.7 . .
C18 C19 C20 117.3(4) . .
C18 C19 C26 120.7(4) . .
C20 C19 C26 121.9(3) . .
C21 C20 C19 121.2(4) . .
C21 C20 H20 119.4 . .
C19 C20 H20 119.4 . .
C20 C21 C16 121.7(5) . .
C20 C21 H21 119.1 . .
C16 C21 H21 119.1 . .
C27 C22 C23 118.6(4) . .
C27 C22 C5 119.8(3) . .
C23 C22 C5 121.6(4) . .
C24 C23 C22 121.4(4) . .
C24 C23 H23 119.3 . .
C22 C23 H23 119.3 . .
C25 C24 C23 118.3(3) . .
C25 C24 C12 120.8(4) . .
C23 C24 C12 120.8(4) . .
C26 C25 C24 121.4(4) . .
C26 C25 H25 119.3 . .
C24 C25 H25 119.3 . .
C25 C26 C27 119.1(4) . .
C25 C26 C19 120.8(4) . .
C27 C26 C19 120.0(3) . .
C22 C27 C26 121.0(3) . .
C22 C27 H27 119.5 . .
C26 C27 H27 119.5 . .
C32 O7 Cd1 117.8(14) . .
C32 N1 C31 120.3(11) . .
C32 N1 C29 119.7(10) . .
C31 N1 C29 119.7(10) . .
C29 C28 H28A 109.5 . .
C29 C28 H28B 109.5 . .
H28A C28 H28B 109.5 . .
C29 C28 H28C 109.5 . .
H28A C28 H28C 109.5 . .
H28B C28 H28C 109.5 . .
N1 C29 C28 112.4(11) . .
N1 C29 H29A 109.1 . .
C28 C29 H29A 109.1 . .
N1 C29 H29B 109.1 . .
C28 C29 H29B 109.1 . .
H29A C29 H29B 107.9 . .
C31 C30 H30A 109.5 . .
C31 C30 H30B 109.5 . .
H30A C30 H30B 109.5 . .
C31 C30 H30C 109.5 . .
H30A C30 H30C 109.5 . .
H30B C30 H30C 109.5 . .
N1 C31 C30 110.5(12) . .
N1 C31 H31A 109.6 . .
C30 C31 H31A 109.6 . .
N1 C31 H31B 109.6 . .
C30 C31 H31B 109.6 . .
H31A C31 H31B 108.1 . .
O7 C32 N1 122.2(11) . .
O7 C32 H32 118.9 . .
N1 C32 H32 118.9 . .
C32A O7A Cd1 112(3) . .
C32A N1A C29A 112(2) . .
C32A N1A C31A 124.4(19) . .
C29A N1A C31A 124(2) . .
C29A C28A H28D 109.5 . .
C29A C28A H28E 109.5 . .
H28D C28A H28E 109.5 . .
C29A C28A H28F 109.5 . .
H28D C28A H28F 109.5 . .
H28E C28A H28F 109.5 . .
N1A C29A C28A 110(2) . .
N1A C29A H29C 109.7 . .
C28A C29A H29C 109.7 . .
N1A C29A H29D 109.7 . .
C28A C29A H29D 109.7 . .
H29C C29A H29D 108.2 . .
C31A C30A H30D 109.5 . .
C31A C30A H30E 109.5 . .
H30D C30A H30E 109.5 . .
C31A C30A H30F 109.5 . .
H30D C30A H30F 109.5 . .
H30E C30A H30F 109.5 . .
N1A C31A C30A 116.9(18) . .
N1A C31A H31C 108.1 . .
C30A C31A H31C 108.1 . .
N1A C31A H31D 108.1 . .
C30A C31A H31D 108.1 . .
H31C C31A H31D 107.3 . .
O7A C32A N1A 127(2) . .
O7A C32A H32A 116.5 . .
N1A C32A H32A 116.5 . .
C37 O8 Cd2 123.1(14) . .
C37 N2 C36 123.1(16) . .
C37 N2 C34 111.1(17) . .
C36 N2 C34 125.4(17) . .
C34 C33 H33A 109.5 . .
C34 C33 H33B 109.5 . .
H33A C33 H33B 109.5 . .
C34 C33 H33C 109.5 . .
H33A C33 H33C 109.5 . .
H33B C33 H33C 109.5 . .
C33 C34 N2 118(2) . .
C33 C34 H34A 107.7 . .
N2 C34 H34A 107.7 . .
C33 C34 H34B 107.7 . .
N2 C34 H34B 107.7 . .
H34A C34 H34B 107.1 . .
C36 C35 H35A 109.5 . .
C36 C35 H35B 109.5 . .
H35A C35 H35B 109.5 . .
C36 C35 H35C 109.5 . .
H35A C35 H35C 109.5 . .
H35B C35 H35C 109.5 . .
N2 C36 C35 114.5(15) . .
N2 C36 H36A 108.6 . .
C35 C36 H36A 108.6 . .
N2 C36 H36B 108.6 . .
C35 C36 H36B 108.6 . .
H36A C36 H36B 107.6 . .
O8 C37 N2 129(2) . .
O8 C37 H37 115.3 . .
N2 C37 H37 115.3 . .
C37A O8A Cd2 116(2) . .
C34A N2A C37A 139(4) . .
C34A N2A C36A 112(3) . .
C37A N2A C36A 103(3) . .
C34A C33A H33D 109.5 . .
C34A C33A H33E 109.5 . .
H33D C33A H33E 109.5 . .
C34A C33A H33F 109.5 . .
H33D C33A H33F 109.5 . .
H33E C33A H33F 109.5 . .
N2A C34A C33A 118(4) . .
N2A C34A H34C 107.9 . .
C33A C34A H34C 107.9 . .
N2A C34A H34D 107.9 . .
C33A C34A H34D 107.9 . .
H34C C34A H34D 107.2 . .
C36A C35A H35D 109.5 . .
C36A C35A H35E 109.5 . .
H35D C35A H35E 109.5 . .
C36A C35A H35F 109.5 . .
H35D C35A H35F 109.5 . .
H35E C35A H35F 109.5 . .
C35A C36A N2A 106(3) . .
C35A C36A H36C 110.6 . .
N2A C36A H36C 110.6 . .
C35A C36A H36D 110.6 . .
N2A C36A H36D 110.6 . .
H36C C36A H36D 108.7 . .
O8A C37A N2A 106(3) . .
O8A C37A H37A 127.1 . .
N2A C37A H37A 127.1 . .

loop_
_geom_bond_atom_site_label_1
_geom_bond_atom_site_label_2
_geom_bond_distance
_geom_bond_site_symmetry_2
Cd1 O3 2.133(3) 1_546
Cd1 O7A 2.15(5) .
Cd1 O1 2.285(4) .
Cd1 O6 2.291(4) 1_456
Cd1 O7 2.34(2) .
Cd1 O5 2.338(3) 1_456
Cd1 O2 2.377(3) .
Cd1 C15 2.649(5) 1_456
Cd1 C1 2.668(4) .
Cd2 O8 2.135(11) 2_657
Cd2 O8 2.135(11) .
Cd2 O4 2.188(3) 2_666
Cd2 O4 2.188(3) 1_546
Cd2 O2 2.255(3) .
Cd2 O2 2.255(3) 2_657
Cd2 O8A 2.36(2) .
Cd2 O8A 2.36(2) 2_657
O1 C1 1.243(5) .
O2 C1 1.279(5) .
O3 C8 1.266(5) .
O4 C8 1.248(5) .
O5 C15 1.233(7) .
O6 C15 1.251(6) .
C1 C2 1.504(6) .
C2 C7 1.377(6) .
C2 C3 1.410(6) .
C3 C4 1.369(6) .
C3 H3 0.9400 .
C4 C5 1.391(6) .
C4 H4 0.9400 .
C5 C6 1.383(6) .
C5 C22 1.483(6) .
C6 C7 1.383(6) .
C6 H6 0.9400 .
C7 H7 0.9400 .
C8 C9 1.493(5) .
C9 C14 1.382(6) .
C9 C10 1.394(5) .
C10 C11 1.386(5) .
C10 H10 0.9400 .
C11 C12 1.399(5) .
C11 H11 0.9400 .
C12 C13 1.385(5) .
C12 C24 1.484(5) .
C13 C14 1.395(5) .
C13 H13 0.9400 .
C14 H14 0.9400 .
C15 C16 1.490(7) .
C16 C21 1.385(6) .
C16 C17 1.383(7) .
C17 C18 1.396(7) .
C17 H17 0.9400 .
C18 C19 1.398(6) .
C18 H18 0.9400 .
C19 C20 1.401(6) .
C19 C26 1.488(6) .
C20 C21 1.372(6) .
C20 H20 0.9400 .
C21 H21 0.9400 .
C22 C27 1.390(6) .
C22 C23 1.400(5) .
C23 C24 1.398(6) .
C23 H23 0.9400 .
C24 C25 1.392(6) .
C25 C26 1.388(5) .
C25 H25 0.9400 .
C26 C27 1.395(6) .
C27 H27 0.9400 .
O7 C32 1.222(15) .
N1 C32 1.340(11) .
N1 C31 1.443(12) .
N1 C29 1.486(12) .
C28 C29 1.504(14) .
C28 H28A 0.9700 .
C28 H28B 0.9700 .
C28 H28C 0.9700 .
C29 H29A 0.9800 .
C29 H29B 0.9800 .
C30 C31 1.508(14) .
C30 H30A 0.9700 .
C30 H30B 0.9700 .
C30 H30C 0.9700 .
C31 H31A 0.9800 .
C31 H31B 0.9800 .
C32 H32 0.9400 .
O7A C32A 1.281(18) .
N1A C32A 1.348(15) .
N1A C29A 1.411(16) .
N1A C31A 1.436(16) .
C28A C29A 1.498(19) .
C28A H28D 0.9700 .
C28A H28E 0.9700 .
C28A H28F 0.9700 .
C29A H29C 0.9800 .
C29A H29D 0.9800 .
C30A C31A 1.501(18) .
C30A H30D 0.9700 .
C30A H30E 0.9700 .
C30A H30F 0.9700 .
C31A H31C 0.9800 .
C31A H31D 0.9800 .
C32A H32A 0.9400 .
O8 C37 1.198(15) .
N2 C37 1.382(18) .
N2 C36 1.455(15) .
N2 C34 1.445(17) .
C33 C34 1.458(17) .
C33 H33A 0.9700 .
C33 H33B 0.9700 .
C33 H33C 0.9700 .
C34 H34A 0.9800 .
C34 H34B 0.9800 .
C35 C36 1.527(16) .
C35 H35A 0.9700 .
C35 H35B 0.9700 .
C35 H35C 0.9700 .
C36 H36A 0.9800 .
C36 H36B 0.9800 .
C37 H37 0.9400 .
O8A C37A 1.225(18) .
N2A C34A 1.15(4) .
N2A C37A 1.38(4) .
N2A C36A 1.69(4) .
C33A C34A 1.472(18) .
C33A H33D 0.9700 .
C33A H33E 0.9700 .
C33A H33F 0.9700 .
C34A H34C 0.9800 .
C34A H34D 0.9800 .
C35A C36A 1.478(19) .
C35A H35D 0.9700 .
C35A H35E 0.9700 .
C35A H35F 0.9700 .
C36A H36C 0.9800 .
C36A H36D 0.9800 .
C37A H37A 0.9400 .
